data_1511976
loop_
_publ_author_name
'Dumas, J.F.'
'Brun, G.'
'Liautard, B.'
'Tedenac, J.C.'
'Maurin, M.'

_publ_section_title
;
 New contribution in the study of the Bi2 Te3 - Bi2 Se3 system
;
_journal_name_full 'Thermochimica Acta'
_journal_page_first 135
_journal_page_last 141
_journal_paper_doi 10.1016/0040-6031(87)80113-2
_journal_volume 122
_journal_year 1987
_chemical_formula_structural 'Bi2 (Te2.4 Se0.6)'
_chemical_formula_sum 'Bi2 Se0.6 Te2.4'
_chemical_name_systematic
;
Bismuth Telluride Selenide (2/2.4/0.6)
;
_space_group_IT_number 166
_symmetry_Int_Tables_number 166
_symmetry_space_group_name_Hall '-R 3 2"'
_symmetry_space_group_name_H-M 'R -3 m :H'
_cell_angle_alpha 90.
_cell_angle_beta 90.
_cell_angle_gamma 120.
_cell_formula_units_Z 3
_cell_length_a 4.33
_cell_length_b 4.33
_cell_length_c 30.16
_cell_volume 489.709
_cod_data_source_file Bi-Te-Se_DC239.cif
_cod_data_source_block chateigner
_cod_original_cell_volume 489.71
_cod_original_sg_symbol_H-M 'R -3 m H'
_cod_database_code 1511976

loop_
_symmetry_equiv_pos_site_id
_symmetry_equiv_pos_as_xyz
1 'x-y, -y, -z'
2 '-x, -x+y, -z'
3 'y, x, -z'
4 'x-y, x, -z'
5 'y, -x+y, -z'
6 '-x, -y, -z'
7 '-x+y, y, z'
8 'x, x-y, z'
9 '-y, -x, z'
10 '-x+y, -x, z'
11 '-y, x-y, z'
12 'x, y, z'
13 'x-y+2/3, -y+1/3, -z+1/3'
14 'x-y+1/3, -y+2/3, -z+2/3'
15 '-x+2/3, -x+y+1/3, -z+1/3'
16 '-x+1/3, -x+y+2/3, -z+2/3'
17 'y+2/3, x+1/3, -z+1/3'
18 'y+1/3, x+2/3, -z+2/3'
19 'x-y+2/3, x+1/3, -z+1/3'
20 'x-y+1/3, x+2/3, -z+2/3'
21 'y+2/3, -x+y+1/3, -z+1/3'
22 'y+1/3, -x+y+2/3, -z+2/3'
23 '-x+2/3, -y+1/3, -z+1/3'
24 '-x+1/3, -y+2/3, -z+2/3'
25 '-x+y+2/3, y+1/3, z+1/3'
26 '-x+y+1/3, y+2/3, z+2/3'
27 'x+2/3, x-y+1/3, z+1/3'
28 'x+1/3, x-y+2/3, z+2/3'
29 '-y+2/3, -x+1/3, z+1/3'
30 '-y+1/3, -x+2/3, z+2/3'
31 '-x+y+2/3, -x+1/3, z+1/3'
32 '-x+y+1/3, -x+2/3, z+2/3'
33 '-y+2/3, x-y+1/3, z+1/3'
34 '-y+1/3, x-y+2/3, z+2/3'
35 'x+2/3, y+1/3, z+1/3'
36 'x+1/3, y+2/3, z+2/3'

loop_
_atom_site_label
_atom_site_type_symbol
_atom_site_symmetry_multiplicity
_atom_site_Wyckoff_symbol
_atom_site_fract_x
_atom_site_fract_y
_atom_site_fract_z
_atom_site_occupancy
_atom_site_attached_hydrogens
_atom_site_B_iso_or_equiv
Bi1 Bi3+ 6 c 0 0 0.398 1. 0 0
Se1 Se2- 3 a 0 0 0 0.2 0 0
Te1 Te2- 3 a 0 0 0 0.8 0 0
Se2 Se2- 6 c 0 0 0.792 0.2 0 0
Te2 Te2- 6 c 0 0 0.792 0.8 0 0

loop_
_atom_type_symbol
_atom_type_oxidation_number
Bi3+ 3
Se2- -2
Te2- -2

loop_
_cod_related_entry_id
_cod_related_entry_database
_cod_related_entry_code
1 MPOD 1000314
